data_2311918
loop_
_publ_author_name
'Minyaev, Mikhail E.'
'Nifant'ev, Ilya E.'
'Tavtorkin, Alexander N.'
'Korchagina, Sof'ya A.'
'Zeynalova, Shadana Sh'
'Ananyev, Ivan V.'
'Churakov, Andrei V.'

_publ_section_title
;
 Isomorphous rare-earth bis[bis(2,6-diisopropylphenyl)phosphate] complexes
 and their self-assembly into two-dimensional frameworks by intramolecular
 hydrogen bonds.
;
_journal_coeditor_code UK3140
_journal_issue 'Pt 10'
_journal_name_full 'Acta crystallographica. Section C, Structural chemistry'
_journal_page_first 820
_journal_page_last 827
_journal_paper_doi 10.1107/S2053229617012979
_journal_volume 73
_journal_year 2017
_chemical_formula_iupac '[Nd (C24 H34 O4 P1) (N O3) (C H4 O)4], 2C H4 O'
_chemical_formula_sum 'C54 H92 N Nd O17 P2'
_chemical_formula_weight 1233.46
_chemical_name_systematic
'Bis[bis(2,6-diisopropylphenyl)phosphato-\k<i>O</i>]tetrakis(methanol-\k<i>O</i>)(nitrato-\k<i>O</i>)neodymium methanol disolvate'
_space_group_crystal_system monoclinic
_space_group_IT_number 15
_space_group_name_Hall '-C 2yc'
_space_group_name_H-M_alt 'C 1 2/c 1'
_atom_sites_solution_hydrogens mixed
_atom_sites_solution_primary direct
_atom_sites_solution_secondary difmap
_audit_creation_method SHELXL-2014
_cell_angle_alpha 90
_cell_angle_beta 104.8760(10)
_cell_angle_gamma 90
_cell_formula_units_Z 4
_cell_length_a 16.7581(11)
_cell_length_b 12.5821(9)
_cell_length_c 30.732(2)
_cell_measurement_reflns_used 9976
_cell_measurement_temperature 100(2)
_cell_measurement_theta_max 34.98
_cell_measurement_theta_min 2.26
_cell_volume 6262.7(7)
_computing_cell_refinement
;
SAINT (Bruker, 2008)
;
_computing_data_collection
;
<i>APEX2</i> (Bruker, 2008)
;
_computing_data_reduction
;
SAINT (Bruker, 2008)
;
_computing_molecular_graphics
;
SHELXTL (Sheldrick, 2008)
;
_computing_publication_material
;
SHELXTL (Sheldrick, 2008)
;
_computing_structure_refinement
;
SHELXL2014 (Sheldrick, 2015)
;
_computing_structure_solution
;
SHELXS2013 (Sheldrick, 2008)
;
_diffrn_ambient_temperature 100(2)
_diffrn_measured_fraction_theta_full 0.999
_diffrn_measured_fraction_theta_max 0.930
_diffrn_measurement_device_type 'Bruker APEXII CCD area detector'
_diffrn_measurement_method '\w scans'
_diffrn_radiation_monochromator graphite
_diffrn_radiation_source 'fine-focus sealed tube'
_diffrn_radiation_type MoK\a
_diffrn_radiation_wavelength 0.71073
_diffrn_reflns_av_R_equivalents 0.0350
_diffrn_reflns_limit_h_max 27
_diffrn_reflns_limit_h_min -27
_diffrn_reflns_limit_k_max 20
_diffrn_reflns_limit_k_min -19
_diffrn_reflns_limit_l_max 49
_diffrn_reflns_limit_l_min -45
_diffrn_reflns_number 36432
_diffrn_reflns_theta_full 25.242
_diffrn_reflns_theta_max 36.161
_diffrn_reflns_theta_min 2.050
_exptl_absorpt_coefficient_mu 0.943
_exptl_absorpt_correction_T_max 0.4381
_exptl_absorpt_correction_T_min 0.3815
_exptl_absorpt_correction_type multi-scan
_exptl_absorpt_process_details
;
(SADABS; Sheldrick, 1997)
;
_exptl_crystal_colour 'pale violet'
_exptl_crystal_density_diffrn 1.308
_exptl_crystal_density_method 'not measured'
_exptl_crystal_description block
_exptl_crystal_F_000 2596
_exptl_crystal_size_max 0.26
_exptl_crystal_size_mid 0.25
_exptl_crystal_size_min 0.22
_refine_diff_density_max 1.224
_refine_diff_density_min -0.858
_refine_ls_extinction_method none
_refine_ls_goodness_of_fit_ref 1.075
_refine_ls_hydrogen_treatment mixed
_refine_ls_matrix_type full
_refine_ls_number_parameters 416
_refine_ls_number_reflns 13974
_refine_ls_number_restraints 15
_refine_ls_restrained_S_all 1.078
_refine_ls_R_factor_all 0.0611
_refine_ls_R_factor_gt 0.0438
_refine_ls_shift/su_max 0.001
_refine_ls_shift/su_mean 0.000
_refine_ls_structure_factor_coef Fsqd
_refine_ls_weighting_details 'w=1/[\s^2^(Fo^2^)+(0.0356P)^2^+12.2862P] where P=(Fo^2^+2Fc^2^)/3'
_refine_ls_weighting_scheme calc
_refine_ls_wR_factor_gt 0.0953
_refine_ls_wR_factor_ref 0.1014
_reflns_number_gt 11131
_reflns_number_total 13974
_reflns_threshold_expression 'I > 2\s(I)'
_cod_data_source_file uk3140sup1.cif
_cod_data_source_block mol-4
_cod_original_cell_volume 6262.6(7)
_cod_original_sg_symbol_H-M 'C 2/c'
_cod_database_code 2311918
_shelx_space_group_comment
;
The symmetry employed for this shelxl refinement is uniquely defined
by the following loop, which should always be used as a source of
symmetry information in preference to the above space-group names.
They are only intended as comments.
;
_shelx_estimated_absorpt_t_min 0.792
_shelx_estimated_absorpt_t_max 0.819
_shelxl_version_number 2.014

loop_
_space_group_symop_operation_xyz
'x, y, z'
'-x, y, -z+1/2'
'x+1/2, y+1/2, z'
'-x+1/2, y+1/2, -z+1/2'
'-x, -y, -z'
'x, -y, z-1/2'
'-x+1/2, -y+1/2, -z'
'x+1/2, -y+1/2, z-1/2'

loop_
_atom_site_type_symbol
_atom_site_label
_atom_site_fract_x
_atom_site_fract_y
_atom_site_fract_z
_atom_site_U_iso_or_equiv
_atom_site_adp_type
_atom_site_calc_flag
_atom_site_occupancy
_atom_site_disorder_assembly
_atom_site_disorder_group
Nd Nd1 0.5000 0.25296(2) 0.2500 0.01606(4) Uani d 1 C .
P P1 0.57732(3) 0.35306(4) 0.15583(2) 0.01383(8) Uani d 1 . .
O O1 0.52166(8) 0.29444(11) 0.17930(5) 0.0170(2) Uani d 1 . .
O O2 0.63127(9) 0.43464(11) 0.18456(5) 0.0197(3) Uani d 1 . .
O O3 0.63628(8) 0.27391(10) 0.13832(4) 0.0147(2) Uani d 1 . .
O O4 0.52511(8) 0.39877(10) 0.10896(5) 0.0162(2) Uani d 1 . .
O O5 0.59215(12) 0.41062(14) 0.26257(6) 0.0329(4) Uani d 1 . .
H H28 0.602(3) 0.428(3) 0.2384(9) 0.074(13) Uiso d 1 . .
C C1 0.61876(11) 0.22621(13) 0.09521(6) 0.0142(3) Uani d 1 . .
C C2 0.58787(12) 0.12267(15) 0.09075(7) 0.0178(3) Uani d 1 . .
C C3 0.57805(13) 0.07391(16) 0.04878(7) 0.0216(4) Uani d 1 . .
H H3A 0.5576 0.0033 0.0444 0.026 Uiso calc 1 . .
C C4 0.59778(13) 0.12718(18) 0.01344(7) 0.0234(4) Uani d 1 . .
H H4A 0.5907 0.0928 -0.0148 0.028 Uiso calc 1 . .
C C5 0.62766(13) 0.23015(16) 0.01910(7) 0.0208(4) Uani d 1 . .
H H5A 0.6404 0.2658 -0.0055 0.025 Uiso calc 1 . .
C C6 0.63959(11) 0.28308(15) 0.06048(6) 0.0167(3) Uani d 1 . .
C C7 0.56822(14) 0.06410(16) 0.12970(7) 0.0231(4) Uani d 1 . .
H H7A 0.5566 0.1187 0.1509 0.028 Uiso calc 1 . .
C C8 0.6421(2) -0.0004(3) 0.15528(11) 0.0479(8) Uani d 1 . .
H H8A 0.6899 0.0466 0.1655 0.072 Uiso calc 1 . .
H H8B 0.6548 -0.0553 0.1355 0.072 Uiso calc 1 . .
H H8C 0.6292 -0.0341 0.1814 0.072 Uiso calc 1 . .
C C9 0.49150(19) -0.0060(2) 0.11505(9) 0.0381(6) Uani d 1 . .
H H9A 0.4444 0.0374 0.0993 0.057 Uiso calc 1 . .
H H9B 0.4795 -0.0387 0.1416 0.057 Uiso calc 1 . .
H H9C 0.5014 -0.0618 0.0948 0.057 Uiso calc 1 . .
C C10 0.67452(11) 0.39474(15) 0.06599(7) 0.0208(4) Uani d 1 . .
H H10A 0.6759 0.4208 0.0969 0.025 Uiso calc 1 A 1
C C11 0.76258(18) 0.3967(2) 0.05983(16) 0.0387(9) Uani d 0.836(5) B 1
H H11A 0.7998 0.3589 0.0849 0.058 Uiso calc 0.836(5) B 1
H H11B 0.7810 0.4706 0.0593 0.058 Uiso calc 0.836(5) B 1
H H11C 0.7632 0.3620 0.0314 0.058 Uiso calc 0.836(5) B 1
C C12 0.6195(2) 0.4699(2) 0.03107(9) 0.0303(6) Uani d 0.836(5) B 1
H H12A 0.5628 0.4675 0.0342 0.046 Uiso calc 0.836(5) B 1
H H12B 0.6202 0.4472 0.0007 0.046 Uiso calc 0.836(5) B 1
H H12C 0.6407 0.5427 0.0362 0.046 Uiso calc 0.836(5) B 1
C C11' 0.7687(3) 0.3829(13) 0.0849(7) 0.0387(9) Uani d 0.164(5) B 2
H H11D 0.7911 0.3406 0.0640 0.058 Uiso calc 0.164(5) B 2
H H11E 0.7803 0.3472 0.1142 0.058 Uiso calc 0.164(5) B 2
H H11F 0.7944 0.4533 0.0885 0.058 Uiso calc 0.164(5) B 2
C C12' 0.6605(12) 0.4708(10) 0.0256(3) 0.0303(6) Uani d 0.164(5) B 2
H H12D 0.6999 0.4544 0.0078 0.046 Uiso calc 0.164(5) B 2
H H12E 0.6686 0.5443 0.0364 0.046 Uiso calc 0.164(5) B 2
H H12F 0.6041 0.4623 0.0067 0.046 Uiso calc 0.164(5) B 2
C C13 0.45187(11) 0.45800(14) 0.10294(6) 0.0160(3) Uani d 1 . .
C C14 0.37706(12) 0.40300(17) 0.08981(6) 0.0200(3) Uani d 1 . .
C C15 0.30503(13) 0.4637(2) 0.08172(8) 0.0289(5) Uani d 1 . .
H H15A 0.2529 0.4293 0.0726 0.035 Uiso calc 1 . .
C C16 0.30828(14) 0.5733(2) 0.08671(8) 0.0313(5) Uani d 1 . .
H H16A 0.2586 0.6131 0.0814 0.038 Uiso calc 1 . .
C C17 0.38343(14) 0.62478(19) 0.09938(8) 0.0287(5) Uani d 1 . .
H H17A 0.3847 0.6998 0.1029 0.034 Uiso calc 1 . .
C C18 0.45771(13) 0.56851(16) 0.10715(7) 0.0216(4) Uani d 1 . .
C C19 0.37475(14) 0.28304(18) 0.08306(7) 0.0251(4) Uani d 1 . .
H H19A 0.4250 0.2526 0.1043 0.030 Uiso calc 1 . .
C C20 0.2990(2) 0.2313(3) 0.09379(12) 0.0481(8) Uani d 1 . .
H H20A 0.2950 0.2543 0.1236 0.072 Uiso calc 1 . .
H H20B 0.3046 0.1538 0.0935 0.072 Uiso calc 1 . .
H H20C 0.2490 0.2527 0.0711 0.072 Uiso calc 1 . .
C C21 0.37944(19) 0.2568(2) 0.03513(8) 0.0373(5) Uani d 1 . .
H H21A 0.4308 0.2854 0.0302 0.056 Uiso calc 1 . .
H H21B 0.3322 0.2888 0.0135 0.056 Uiso calc 1 . .
H H21C 0.3783 0.1795 0.0310 0.056 Uiso calc 1 . .
C C22 0.53956(15) 0.62760(17) 0.11842(9) 0.0324(5) Uani d 1 . .
H H22A 0.5848 0.5740 0.1217 0.039 Uiso calc 1 . .
C C23 0.5534(2) 0.6881(2) 0.16291(11) 0.0527(9) Uani d 1 . .
H H23A 0.5558 0.6376 0.1875 0.079 Uiso calc 1 . .
H H23B 0.5078 0.7380 0.1612 0.079 Uiso calc 1 . .
H H23C 0.6056 0.7274 0.1686 0.079 Uiso calc 1 . .
C C24 0.54436(18) 0.7036(2) 0.08013(11) 0.0423(7) Uani d 1 . .
H H24A 0.5358 0.6636 0.0519 0.063 Uiso calc 1 . .
H H24B 0.5988 0.7375 0.0871 0.063 Uiso calc 1 . .
H H24C 0.5015 0.7582 0.0769 0.063 Uiso calc 1 . .
C C25 0.6042(3) 0.5005(3) 0.29174(12) 0.0338(8) Uani d 0.691(6) C 1
H H25A 0.5578 0.5498 0.2818 0.051 Uiso calc 0.691(6) C 1
H H25B 0.6556 0.5365 0.2909 0.051 Uiso calc 0.691(6) C 1
H H25C 0.6076 0.4771 0.3226 0.051 Uiso calc 0.691(6) C 1
C C25' 0.6418(6) 0.4524(8) 0.2989(3) 0.0338(8) Uani d 0.309(6) C 2
H H25D 0.6259 0.4271 0.3257 0.051 Uiso calc 0.309(6) C 2
H H25E 0.6374 0.5301 0.2973 0.051 Uiso calc 0.309(6) C 2
H H25F 0.6988 0.4312 0.3007 0.051 Uiso calc 0.309(6) C 2
O O6 0.64455(11) 0.1878(2) 0.27305(7) 0.0455(5) Uani d 1 . .
H H29 0.6537 0.1397 0.2927 0.055 Uiso calc 0.782(4) C 1
H H29' 0.6719 0.2229 0.2586 0.055 Uiso calc 0.218(4) C 2
C C26 0.7182(3) 0.2188(5) 0.2643(2) 0.0678(14) Uani d 0.782(4) C 1
H H26A 0.7614 0.1672 0.2777 0.102 Uiso calc 0.782(4) C 1
H H26B 0.7339 0.2891 0.2775 0.102 Uiso calc 0.782(4) C 1
H H26C 0.7114 0.2219 0.2317 0.102 Uiso calc 0.782(4) C 1
O O7 0.7922(2) 0.4962(3) 0.19125(15) 0.0755(13) Uani d 0.782(4) C 1
H H30 0.7428(12) 0.497(4) 0.1868(16) 0.054(14) Uiso d 0.782(4) C 1
C C27 0.8310(4) 0.3959(5) 0.1910(3) 0.118(3) Uani d 0.782(4) C 1
H H27A 0.8867 0.4063 0.1872 0.176 Uiso calc 0.782(4) C 1
H H27B 0.7986 0.3528 0.1661 0.176 Uiso calc 0.782(4) C 1
H H27C 0.8343 0.3594 0.2196 0.176 Uiso calc 0.782(4) C 1
C C26' 0.6832(9) 0.0978(16) 0.2870(7) 0.0678(14) Uani d 0.218(4) C 2
H H26D 0.7393 0.1132 0.3049 0.102 Uiso calc 0.218(4) C 2
H H26E 0.6856 0.0544 0.2609 0.102 Uiso calc 0.218(4) C 2
H H26F 0.6532 0.0591 0.3055 0.102 Uiso calc 0.218(4) C 2
O O7' 0.7675(6) 0.3106(8) 0.2458(4) 0.048(3) Uani d 0.218(4) C 2
H H30' 0.7558 0.3669 0.2309 0.02(3) Uiso calc 0.218(4) C 2
C C27' 0.8137(7) 0.2439(13) 0.2250(6) 0.057(5) Uani d 0.218(4) C 2
H H27D 0.8687 0.2744 0.2283 0.086 Uiso calc 0.218(4) C 2
H H27E 0.7857 0.2372 0.1929 0.086 Uiso calc 0.218(4) C 2
H H27F 0.8189 0.1736 0.2391 0.086 Uiso calc 0.218(4) C 2
O O8 0.5010(6) 0.0664(10) 0.2175(5) 0.0281(14) Uani d 0.5 C -1
O O9 0.5199(6) 0.0791(9) 0.2894(4) 0.039(2) Uani d 0.5 C -1
O O10 0.5273(4) -0.0759(3) 0.2582(3) 0.070(2) Uani d 0.5 C -1
N N1 0.5157(6) 0.0204(3) 0.2554(6) 0.045(3) Uani d 0.5 C -1

loop_
_atom_site_aniso_label
_atom_site_aniso_U_11
_atom_site_aniso_U_22
_atom_site_aniso_U_33
_atom_site_aniso_U_12
_atom_site_aniso_U_13
_atom_site_aniso_U_23
Nd1 0.01770(6) 0.01742(6) 0.01507(6) 0.000 0.00786(4) 0.000
P1 0.01610(19) 0.01216(18) 0.01518(19) 0.00108(14) 0.00756(15) 0.00018(15)
O1 0.0196(6) 0.0169(6) 0.0170(6) -0.0007(5) 0.0095(5) 0.0005(5)
O2 0.0232(6) 0.0168(6) 0.0216(7) -0.0031(5) 0.0102(5) -0.0038(5)
O3 0.0166(5) 0.0138(5) 0.0152(6) 0.0035(4) 0.0066(4) 0.0003(4)
O4 0.0163(6) 0.0163(6) 0.0181(6) 0.0048(4) 0.0083(5) 0.0033(5)
O5 0.0464(10) 0.0327(8) 0.0274(8) -0.0183(8) 0.0238(8) -0.0141(7)
C1 0.0146(7) 0.0139(7) 0.0156(7) 0.0024(5) 0.0064(6) -0.0007(5)
C2 0.0198(8) 0.0161(7) 0.0206(8) 0.0017(6) 0.0108(7) -0.0012(6)
C3 0.0224(9) 0.0207(8) 0.0240(9) -0.0029(7) 0.0100(7) -0.0059(7)
C4 0.0230(9) 0.0285(10) 0.0195(9) 0.0007(7) 0.0069(7) -0.0055(7)
C5 0.0224(8) 0.0243(9) 0.0172(8) 0.0026(6) 0.0080(6) 0.0004(6)
C6 0.0165(7) 0.0180(7) 0.0174(8) 0.0044(6) 0.0076(6) 0.0026(6)
C7 0.0328(10) 0.0150(8) 0.0264(10) -0.0030(7) 0.0168(8) -0.0016(7)
C8 0.0488(16) 0.0577(18) 0.0424(16) 0.0181(14) 0.0212(13) 0.0276(14)
C9 0.0534(16) 0.0302(12) 0.0370(13) -0.0190(11) 0.0229(12) -0.0058(10)
C10 0.0252(9) 0.0158(7) 0.0260(9) 0.0012(6) 0.0153(7) 0.0018(7)
C11 0.0331(14) 0.0247(12) 0.070(3) -0.0047(10) 0.0344(17) -0.0048(15)
C12 0.0454(17) 0.0227(11) 0.0270(13) 0.0059(11) 0.0167(12) 0.0083(9)
C11' 0.0331(14) 0.0247(12) 0.070(3) -0.0047(10) 0.0344(17) -0.0048(15)
C12' 0.0454(17) 0.0227(11) 0.0270(13) 0.0059(11) 0.0167(12) 0.0083(9)
C13 0.0148(7) 0.0180(7) 0.0162(8) 0.0034(6) 0.0059(6) -0.0008(6)
C14 0.0173(8) 0.0281(9) 0.0150(8) -0.0015(7) 0.0049(6) 0.0009(7)
C15 0.0147(8) 0.0482(14) 0.0238(10) 0.0033(8) 0.0050(7) 0.0046(9)
C16 0.0222(10) 0.0448(13) 0.0278(11) 0.0172(9) 0.0079(8) 0.0041(9)
C17 0.0303(11) 0.0287(10) 0.0255(10) 0.0165(8) 0.0044(8) -0.0023(8)
C18 0.0216(8) 0.0185(8) 0.0228(9) 0.0060(7) 0.0025(7) -0.0007(7)
C19 0.0299(10) 0.0243(9) 0.0195(9) -0.0083(8) 0.0037(8) -0.0011(7)
C20 0.0491(16) 0.0486(17) 0.0499(17) -0.0273(13) 0.0187(14) -0.0031(13)
C21 0.0540(15) 0.0315(12) 0.0258(10) -0.0045(12) 0.0090(10) -0.0057(10)
C22 0.0297(11) 0.0149(8) 0.0449(14) 0.0015(7) -0.0045(10) 0.0039(8)
C23 0.067(2) 0.0263(12) 0.0465(17) -0.0025(13) -0.0194(15) -0.0032(11)
C24 0.0398(14) 0.0209(11) 0.0605(18) -0.0033(9) 0.0029(13) 0.0096(11)
C25 0.048(2) 0.0344(19) 0.0215(14) -0.0174(14) 0.0141(15) -0.0112(13)
C25' 0.048(2) 0.0344(19) 0.0215(14) -0.0174(14) 0.0141(15) -0.0112(13)
O6 0.0247(8) 0.0697(15) 0.0411(11) 0.0160(9) 0.0064(8) -0.0012(10)
C26 0.0299(18) 0.076(3) 0.097(4) 0.0099(19) 0.016(2) 0.003(3)
O7 0.0376(16) 0.079(3) 0.114(3) -0.0388(17) 0.0278(19) -0.044(2)
C27 0.084(5) 0.158(8) 0.131(6) -0.075(5) 0.064(5) -0.072(6)
C26' 0.0299(18) 0.076(3) 0.097(4) 0.0099(19) 0.016(2) 0.003(3)
O7' 0.064(7) 0.043(5) 0.052(6) -0.010(5) 0.041(5) -0.014(5)
C27' 0.027(5) 0.087(12) 0.059(9) -0.008(7) 0.011(6) -0.041(9)
O8 0.034(3) 0.023(3) 0.031(4) 0.0028(19) 0.015(2) -0.004(2)
O9 0.073(7) 0.023(3) 0.032(4) 0.015(4) 0.033(5) 0.008(3)
O10 0.117(6) 0.0206(16) 0.083(5) 0.019(2) 0.044(4) 0.011(2)
N1 0.072(8) 0.0217(15) 0.053(7) 0.013(2) 0.035(6) 0.011(3)

loop_
_atom_type_symbol
_atom_type_description
_atom_type_scat_dispersion_real
_atom_type_scat_dispersion_imag
_atom_type_scat_source
C C 0.0033 0.0016 'International Tables Vol C Tables 4.2.6.8 and 6.1.1.4'
H H 0.0000 0.0000 'International Tables Vol C Tables 4.2.6.8 and 6.1.1.4'
O O 0.0106 0.0060 'International Tables Vol C Tables 4.2.6.8 and 6.1.1.4'
P P 0.1023 0.0942 'International Tables Vol C Tables 4.2.6.8 and 6.1.1.4'
Nd Nd -0.1943 3.0179 'International Tables Vol C Tables 4.2.6.8 and 6.1.1.4'
N N 0.0061 0.0033 'International Tables Vol C Tables 4.2.6.8 and 6.1.1.4'

loop_
_geom_angle_atom_site_label_1
_geom_angle_atom_site_label_2
_geom_angle_atom_site_label_3
_geom_angle_site_symmetry_1
_geom_angle_site_symmetry_3
_geom_angle
O1 Nd1 O1 2_655 . 154.36(7)
O1 Nd1 O9 2_655 . 77.2(3)
O1 Nd1 O9 . . 127.8(3)
O1 Nd1 O6 2_655 2_655 88.07(6)
O1 Nd1 O6 . 2_655 100.39(6)
O9 Nd1 O6 . 2_655 81.2(2)
O1 Nd1 O6 2_655 . 100.39(6)
O1 Nd1 O6 . . 88.07(6)
O9 Nd1 O6 . . 64.6(2)
O6 Nd1 O6 2_655 . 141.41(12)
O1 Nd1 O5 2_655 . 85.20(5)
O1 Nd1 O5 . . 74.28(5)
O9 Nd1 O5 . . 128.9(2)
O6 Nd1 O5 2_655 . 146.20(8)
O6 Nd1 O5 . . 72.37(8)
O1 Nd1 O5 2_655 2_655 74.28(5)
O1 Nd1 O5 . 2_655 85.20(5)
O9 Nd1 O5 . 2_655 141.3(3)
O6 Nd1 O5 2_655 2_655 72.37(8)
O6 Nd1 O5 . 2_655 146.20(8)
O5 Nd1 O5 . 2_655 73.92(10)
O1 Nd1 O8 2_655 . 125.7(3)
O1 Nd1 O8 . . 79.9(3)
O9 Nd1 O8 . . 50.67(13)
O6 Nd1 O8 2_655 . 71.8(3)
O6 Nd1 O8 . . 72.8(2)
O5 Nd1 O8 . . 136.8(3)
O5 Nd1 O8 2_655 . 137.8(2)
O1 Nd1 N1 2_655 . 101.7(4)
O1 Nd1 N1 . . 103.9(4)
O9 Nd1 N1 . . 25.3(4)
O6 Nd1 N1 2_655 . 75.8(2)
O6 Nd1 N1 . . 65.7(2)
O5 Nd1 N1 . . 138.0(2)
O5 Nd1 N1 2_655 . 148.0(2)
O8 Nd1 N1 . . 25.4(4)
O2 P1 O1 . . 114.00(8)
O2 P1 O4 . . 113.28(8)
O1 P1 O4 . . 110.24(8)
O2 P1 O3 . . 107.17(8)
O1 P1 O3 . . 111.68(7)
O4 P1 O3 . . 99.52(7)
P1 O1 Nd1 . . 144.15(8)
C1 O3 P1 . . 125.78(11)
C13 O4 P1 . . 124.73(12)
C25' O5 Nd1 . . 133.0(4)
C25 O5 Nd1 . . 135.58(18)
C25' O5 H28 . . 115(3)
C25 O5 H28 . . 109(3)
Nd1 O5 H28 . . 109(3)
C2 C1 C6 . . 124.08(17)
C2 C1 O3 . . 118.08(16)
C6 C1 O3 . . 117.65(15)
C1 C2 C3 . . 116.92(17)
C1 C2 C7 . . 121.86(17)
C3 C2 C7 . . 121.20(17)
C4 C3 C2 . . 120.98(19)
C4 C3 H3A . . 119.5
C2 C3 H3A . . 119.5
C5 C4 C3 . . 120.36(19)
C5 C4 H4A . . 119.8
C3 C4 H4A . . 119.8
C4 C5 C6 . . 121.40(19)
C4 C5 H5A . . 119.3
C6 C5 H5A . . 119.3
C1 C6 C5 . . 116.25(17)
C1 C6 C10 . . 123.58(17)
C5 C6 C10 . . 120.16(17)
C2 C7 C8 . . 110.84(19)
C2 C7 C9 . . 112.69(19)
C8 C7 C9 . . 110.8(2)
C2 C7 H7A . . 107.4
C8 C7 H7A . . 107.4
C9 C7 H7A . . 107.4
C7 C8 H8A . . 109.5
C7 C8 H8B . . 109.5
H8A C8 H8B . . 109.5
C7 C8 H8C . . 109.5
H8A C8 H8C . . 109.5
H8B C8 H8C . . 109.5
C7 C9 H9A . . 109.5
C7 C9 H9B . . 109.5
H9A C9 H9B . . 109.5
C7 C9 H9C . . 109.5
H9A C9 H9C . . 109.5
H9B C9 H9C . . 109.5
C6 C10 C11 . . 110.95(17)
C6 C10 C12' . . 120.8(6)
C6 C10 C11' . . 106.3(6)
C12' C10 C11' . . 107.0(10)
C6 C10 C12 . . 110.22(18)
C11 C10 C12 . . 109.0(2)
C6 C10 H10A . . 108.9
C11 C10 H10A . . 108.9
C12 C10 H10A . . 108.9
C10 C11 H11A . . 109.5
C10 C11 H11B . . 109.5
H11A C11 H11B . . 109.5
C10 C11 H11C . . 109.5
H11A C11 H11C . . 109.5
H11B C11 H11C . . 109.5
C10 C12 H12A . . 109.5
C10 C12 H12B . . 109.5
H12A C12 H12B . . 109.5
C10 C12 H12C . . 109.5
H12A C12 H12C . . 109.5
H12B C12 H12C . . 109.5
C10 C11' H11D . . 109.5
C10 C11' H11E . . 109.5
H11D C11' H11E . . 109.5
C10 C11' H11F . . 109.5
H11D C11' H11F . . 109.5
H11E C11' H11F . . 109.5
C10 C12' H12D . . 109.5
C10 C12' H12E . . 109.5
H12D C12' H12E . . 109.5
C10 C12' H12F . . 109.5
H12D C12' H12F . . 109.5
H12E C12' H12F . . 109.5
C18 C13 C14 . . 123.75(17)
C18 C13 O4 . . 118.49(16)
C14 C13 O4 . . 117.59(16)
C15 C14 C13 . . 116.8(2)
C15 C14 C19 . . 121.8(2)
C13 C14 C19 . . 121.31(18)
C16 C15 C14 . . 121.1(2)
C16 C15 H15A . . 119.4
C14 C15 H15A . . 119.4
C17 C16 C15 . . 120.3(2)
C17 C16 H16A . . 119.8
C15 C16 H16A . . 119.8
C16 C17 C18 . . 121.2(2)
C16 C17 H17A . . 119.4
C18 C17 H17A . . 119.4
C13 C18 C17 . . 116.7(2)
C13 C18 C22 . . 123.05(17)
C17 C18 C22 . . 120.20(19)
C14 C19 C21 . . 109.81(19)
C14 C19 C20 . . 112.6(2)
C21 C19 C20 . . 111.4(2)
C14 C19 H19A . . 107.6
C21 C19 H19A . . 107.6
C20 C19 H19A . . 107.6
C19 C20 H20A . . 109.5
C19 C20 H20B . . 109.5
H20A C20 H20B . . 109.5
C19 C20 H20C . . 109.5
H20A C20 H20C . . 109.5
H20B C20 H20C . . 109.5
C19 C21 H21A . . 109.5
C19 C21 H21B . . 109.5
H21A C21 H21B . . 109.5
C19 C21 H21C . . 109.5
H21A C21 H21C . . 109.5
H21B C21 H21C . . 109.5
C18 C22 C23 . . 111.6(2)
C18 C22 C24 . . 110.61(19)
C23 C22 C24 . . 110.5(2)
C18 C22 H22A . . 108.0
C23 C22 H22A . . 108.0
C24 C22 H22A . . 108.0
C22 C23 H23A . . 109.5
C22 C23 H23B . . 109.5
H23A C23 H23B . . 109.5
C22 C23 H23C . . 109.5
H23A C23 H23C . . 109.5
H23B C23 H23C . . 109.5
C22 C24 H24A . . 109.5
C22 C24 H24B . . 109.5
H24A C24 H24B . . 109.5
C22 C24 H24C . . 109.5
H24A C24 H24C . . 109.5
H24B C24 H24C . . 109.5
O5 C25 H25A . . 109.5
O5 C25 H25B . . 109.5
H25A C25 H25B . . 109.5
O5 C25 H25C . . 109.5
H25A C25 H25C . . 109.5
H25B C25 H25C . . 109.5
O5 C25' H25D . . 109.5
O5 C25' H25E . . 109.5
H25D C25' H25E . . 109.5
O5 C25' H25F . . 109.5
H25D C25' H25F . . 109.5
H25E C25' H25F . . 109.5
C26' O6 Nd1 . . 137.5(8)
C26 O6 Nd1 . . 134.8(3)
C26 O6 H29 . . 109.5
Nd1 O6 H29 . . 115.4
C26' O6 H29' . . 109.5
Nd1 O6 H29' . . 107.5
O6 C26 H26A . . 109.5
O6 C26 H26B . . 109.5
H26A C26 H26B . . 109.5
O6 C26 H26C . . 109.5
H26A C26 H26C . . 109.5
H26B C26 H26C . . 109.5
C27 O7 H30 . . 117(4)
O7 C27 H27A . . 109.5
O7 C27 H27B . . 109.5
H27A C27 H27B . . 109.5
O7 C27 H27C . . 109.5
H27A C27 H27C . . 109.5
H27B C27 H27C . . 109.5
O6 C26' H26D . . 109.5
O6 C26' H26E . . 109.5
H26D C26' H26E . . 109.5
O6 C26' H26F . . 109.5
H26D C26' H26F . . 109.5
H26E C26' H26F . . 109.5
C27' O7' H30' . . 109.5
O7' C27' H27D . . 109.5
O7' C27' H27E . . 109.5
H27D C27' H27E . . 109.5
O7' C27' H27F . . 109.5
H27D C27' H27F . . 109.5
H27E C27' H27F . . 109.5
N1 O8 Nd1 . . 94.6(9)
N1 O9 Nd1 . . 98.0(9)
O10 N1 O8 . . 120.4(14)
O10 N1 O9 . . 122.9(14)
O8 N1 O9 . . 116.6(4)
O10 N1 Nd1 . . 176.2(8)
O8 N1 Nd1 . . 60.0(6)
O9 N1 Nd1 . . 56.7(6)

loop_
_geom_bond_atom_site_label_1
_geom_bond_atom_site_label_2
_geom_bond_site_symmetry_2
_geom_bond_distance
Nd1 O1 2_655 2.3516(13)
Nd1 O1 . 2.3516(13)
Nd1 O9 . 2.481(13)
Nd1 O6 2_655 2.4821(18)
Nd1 O6 . 2.4821(18)
Nd1 O5 . 2.4825(16)
Nd1 O5 2_655 2.4825(16)
Nd1 O8 . 2.553(14)
Nd1 N1 . 2.939(4)
P1 O2 . 1.4970(15)
P1 O1 . 1.5099(14)
P1 O4 . 1.5887(14)
P1 O3 . 1.5907(13)
O3 C1 . 1.415(2)
O4 C13 . 1.407(2)
O5 C25' . 1.318(8)
O5 C25 . 1.425(4)
O5 H28 . 0.831(18)
C1 C2 . 1.395(3)
C1 C6 . 1.402(3)
C2 C3 . 1.399(3)
C2 C7 . 1.512(3)
C3 C4 . 1.386(3)
C3 H3A . 0.9500
C4 C5 . 1.384(3)
C4 H4A . 0.9500
C5 C6 . 1.404(3)
C5 H5A . 0.9500
C6 C10 . 1.515(3)
C7 C8 . 1.520(4)
C7 C9 . 1.529(3)
C7 H7A . 1.0000
C8 H8A . 0.9800
C8 H8B . 0.9800
C8 H8C . 0.9800
C9 H9A . 0.9800
C9 H9B . 0.9800
C9 H9C . 0.9800
C10 C11 . 1.536(2)
C10 C12' . 1.538(3)
C10 C11' . 1.542(3)
C10 C12 . 1.545(3)
C10 H10A . 1.0000
C11 H11A . 0.9800
C11 H11B . 0.9800
C11 H11C . 0.9800
C12 H12A . 0.9800
C12 H12B . 0.9800
C12 H12C . 0.9800
C11' H11D . 0.9800
C11' H11E . 0.9800
C11' H11F . 0.9800
C12' H12D . 0.9800
C12' H12E . 0.9800
C12' H12F . 0.9800
C13 C18 . 1.398(3)
C13 C14 . 1.398(3)
C14 C15 . 1.395(3)
C14 C19 . 1.523(3)
C15 C16 . 1.388(4)
C15 H15A . 0.9500
C16 C17 . 1.380(4)
C16 H16A . 0.9500
C17 C18 . 1.398(3)
C17 H17A . 0.9500
C18 C22 . 1.520(3)
C19 C21 . 1.531(3)
C19 C20 . 1.536(4)
C19 H19A . 1.0000
C20 H20A . 0.9800
C20 H20B . 0.9800
C20 H20C . 0.9800
C21 H21A . 0.9800
C21 H21B . 0.9800
C21 H21C . 0.9800
C22 C23 . 1.530(4)
C22 C24 . 1.534(4)
C22 H22A . 1.0000
C23 H23A . 0.9800
C23 H23B . 0.9800
C23 H23C . 0.9800
C24 H24A . 0.9800
C24 H24B . 0.9800
C24 H24C . 0.9800
C25 H25A . 0.9800
C25 H25B . 0.9800
C25 H25C . 0.9800
C25' H25D . 0.9800
C25' H25E . 0.9800
C25' H25F . 0.9800
O6 C26' . 1.319(19)
O6 C26 . 1.385(5)
O6 H29 . 0.8400
O6 H29' . 0.8400
C26 H26A . 0.9800
C26 H26B . 0.9800
C26 H26C . 0.9800
O7 C27 . 1.420(5)
O7 H30 . 0.803(19)
C27 H27A . 0.9800
C27 H27B . 0.9800
C27 H27C . 0.9800
C26' H26D . 0.9800
C26' H26E . 0.9800
C26' H26F . 0.9800
O7' C27' . 1.403(5)
O7' H30' . 0.8400
C27' H27D . 0.9800
C27' H27E . 0.9800
C27' H27F . 0.9800
O8 N1 . 1.265(19)
O9 N1 . 1.267(19)
O10 N1 . 1.227(6)

loop_
_geom_hbond_atom_site_label_D
_geom_hbond_atom_site_label_H
_geom_hbond_atom_site_label_A
_geom_hbond_site_symmetry_A
_geom_hbond_distance_DH
_geom_hbond_distance_HA
_geom_hbond_distance_DA
_geom_hbond_angle_DHA
O5 H28 O2 . 0.831(18) 1.84(2) 2.660(2) 167(4)
O6 H29 O7 4_645 0.84 2.02 2.746(4) 143.6
O6 H29' O7' . 0.84 2.06 2.866(10) 159.5
C26 H26A O7 4_645 0.98 2.61 3.140(7) 114.3
O7 H30 O2 . 0.803(19) 2.01(3) 2.762(3) 155(5)
O7' H30' O2 . 0.84 2.36 2.998(12) 132.8

loop_
_geom_torsion_atom_site_label_1
_geom_torsion_atom_site_label_2
_geom_torsion_atom_site_label_3
_geom_torsion_atom_site_label_4
_geom_torsion
O2 P1 O1 Nd1 -17.75(17)
O4 P1 O1 Nd1 -146.45(13)
O3 P1 O1 Nd1 103.91(14)
O2 P1 O3 C1 -143.04(14)
O1 P1 O3 C1 91.44(15)
O4 P1 O3 C1 -24.92(15)
O2 P1 O4 C13 -79.58(16)
O1 P1 O4 C13 49.51(16)
O3 P1 O4 C13 166.96(14)
P1 O3 C1 C2 -97.66(18)
P1 O3 C1 C6 87.16(19)
C6 C1 C2 C3 0.4(3)
O3 C1 C2 C3 -174.44(16)
C6 C1 C2 C7 178.59(18)
O3 C1 C2 C7 3.7(3)
C1 C2 C3 C4 -0.5(3)
C7 C2 C3 C4 -178.65(19)
C2 C3 C4 C5 0.0(3)
C3 C4 C5 C6 0.6(3)
C2 C1 C6 C5 0.1(3)
O3 C1 C6 C5 174.99(16)
C2 C1 C6 C10 -178.86(17)
O3 C1 C6 C10 -4.0(2)
C4 C5 C6 C1 -0.6(3)
C4 C5 C6 C10 178.38(18)
C1 C2 C7 C8 -92.0(3)
C3 C2 C7 C8 86.1(3)
C1 C2 C7 C9 143.1(2)
C3 C2 C7 C9 -38.8(3)
C1 C6 C10 C11 115.9(3)
C5 C6 C10 C11 -63.1(3)
C1 C6 C10 C12' -152.3(8)
C5 C6 C10 C12' 28.7(8)
C1 C6 C10 C11' 85.6(9)
C5 C6 C10 C11' -93.3(9)
C1 C6 C10 C12 -123.3(2)
C5 C6 C10 C12 57.7(2)
P1 O4 C13 C18 89.6(2)
P1 O4 C13 C14 -94.97(19)
C18 C13 C14 C15 -1.6(3)
O4 C13 C14 C15 -176.75(17)
C18 C13 C14 C19 176.22(19)
O4 C13 C14 C19 1.1(3)
C13 C14 C15 C16 -0.2(3)
C19 C14 C15 C16 -178.0(2)
C14 C15 C16 C17 0.7(4)
C15 C16 C17 C18 0.5(4)
C14 C13 C18 C17 2.7(3)
O4 C13 C18 C17 177.82(18)
C14 C13 C18 C22 -175.8(2)
O4 C13 C18 C22 -0.7(3)
C16 C17 C18 C13 -2.1(3)
C16 C17 C18 C22 176.5(2)
C15 C14 C19 C21 91.7(3)
C13 C14 C19 C21 -86.1(2)
C15 C14 C19 C20 -33.0(3)
C13 C14 C19 C20 149.2(2)
C13 C18 C22 C23 -118.2(2)
C17 C18 C22 C23 63.4(3)
C13 C18 C22 C24 118.4(2)
C17 C18 C22 C24 -60.0(3)
Nd1 O8 N1 O10 -175.6(9)
Nd1 O8 N1 O9 2.6(13)
Nd1 O9 N1 O10 175.5(10)
Nd1 O9 N1 O8 -2.7(14)
